data_4032484
loop_
_publ_author_name
'Centore, Roberto'
'Manfredi, Carla'
'Capobianco, Amedeo'
'Volino, Sabato'
'Ferrara, Maria Vittoria'
'Carella, Antonio'
'Fusco, Sandra'
'Peluso, Andrea'

_publ_section_title
;
 Solid State Separation and Isolation of Tautomers of Fused-Ring
 Triazolotriazoles.
;
_journal_name_full 'The Journal of organic chemistry'
_journal_paper_doi 10.1021/acs.joc.7b00380
_journal_year 2017
_chemical_formula_moiety '(C10 H10 N5 O)+, (Cl)-'
_chemical_formula_sum 'C10 H10 Cl N5 O'
_chemical_formula_weight 251.68
_chemical_name_systematic
;
4-methyl-7-(4-hydroxyphenyl)-1H-3H-[1,2,4]triazolo
[3,2-c][1,2,4]triazolium chloride 
;
_space_group_IT_number 14
_space_group_name_Hall '-P 2ybc'
_space_group_name_H-M_alt 'P 1 21/c 1'
_symmetry_cell_setting monoclinic
_symmetry_space_group_name_Hall '-P 2ybc'
_symmetry_space_group_name_H-M 'P 1 21/c 1'
_atom_sites_solution_hydrogens geom
_atom_sites_solution_primary direct
_atom_sites_solution_secondary difmap
_audit_creation_method SHELXL-97
_cell_angle_alpha 90.00
_cell_angle_beta 105.541(19)
_cell_angle_gamma 90.00
_cell_formula_units_Z 4
_cell_length_a 6.1470(8)
_cell_length_b 13.509(4)
_cell_length_c 13.966(4)
_cell_measurement_reflns_used 121
_cell_measurement_temperature 293(2)
_cell_measurement_theta_max 22.525
_cell_measurement_theta_min 3.508
_cell_volume 1117.3(5)
_computing_cell_refinement '<i>CELLFITW</i> (Centore, 2004)'
_computing_data_collection 'COLLECT (Nonius, 1999)'
_computing_data_reduction
;
EvalCCD (Duisenberg, Kroon-Batenburg & Schreurs 2003) and 
SADABS (Bruker, 2001)
;
_computing_molecular_graphics
;
Ortep-3 for Windows (Farrugia, 2012) and
<i>MERCURY</i> (Macrae et al., 2006)
;
_computing_publication_material
;
WinGX (Farrugia, 2012)
;
_computing_structure_refinement 'SHELXL-97 (Sheldrick, 2008)'
_computing_structure_solution 'SIR97 (Altomare et al., 1999)'
_diffrn_ambient_temperature 293(2)
_diffrn_detector 'CCD plate'
_diffrn_detector_area_resol_mean 9
_diffrn_detector_type
;
Bruker-Nonius 95mm CCD camera on \k-goniostat
;
_diffrn_measured_fraction_theta_full 0.992
_diffrn_measured_fraction_theta_max 0.992
_diffrn_measurement_device 'four-circle diffractometer'
_diffrn_measurement_device_type 'Bruker-Nonius KappaCCD'
_diffrn_measurement_method
;
CCD rotation images, thick slices
;
_diffrn_radiation_monochromator graphite
_diffrn_radiation_probe x-ray
_diffrn_radiation_source 'fine-focus sealed tube'
_diffrn_radiation_type MoK\a
_diffrn_radiation_wavelength 0.71073
_diffrn_reflns_av_R_equivalents 0.0665
_diffrn_reflns_av_sigmaI/netI 0.0652
_diffrn_reflns_limit_h_max 7
_diffrn_reflns_limit_h_min -7
_diffrn_reflns_limit_k_max 17
_diffrn_reflns_limit_k_min -17
_diffrn_reflns_limit_l_max 18
_diffrn_reflns_limit_l_min -17
_diffrn_reflns_number 8718
_diffrn_reflns_theta_full 27.58
_diffrn_reflns_theta_max 27.58
_diffrn_reflns_theta_min 3.02
_exptl_absorpt_coefficient_mu 0.333
_exptl_absorpt_correction_T_max 0.9612
_exptl_absorpt_correction_T_min 0.9214
_exptl_absorpt_correction_type multi-scan
_exptl_absorpt_process_details
;
SADABS (Bruker, 2001)
;
_exptl_crystal_colour colourless
_exptl_crystal_density_diffrn 1.496
_exptl_crystal_density_method 'not measured'
_exptl_crystal_description block
_exptl_crystal_F_000 520
_exptl_crystal_size_max 0.25
_exptl_crystal_size_mid 0.12
_exptl_crystal_size_min 0.12
_refine_diff_density_max 0.243
_refine_diff_density_min -0.290
_refine_diff_density_rms 0.061
_refine_ls_extinction_method none
_refine_ls_goodness_of_fit_ref 1.069
_refine_ls_hydrogen_treatment mixed
_refine_ls_matrix_type full
_refine_ls_number_parameters 164
_refine_ls_number_reflns 2563
_refine_ls_number_restraints 0
_refine_ls_restrained_S_all 1.069
_refine_ls_R_factor_all 0.1022
_refine_ls_R_factor_gt 0.0513
_refine_ls_shift/su_max 0.000
_refine_ls_shift/su_mean 0.000
_refine_ls_structure_factor_coef Fsqd
_refine_ls_weighting_details 'calc w=1/[\s^2^(Fo^2^)+(0.0433P)^2^+0.5612P] where P=(Fo^2^+2Fc^2^)/3'
_refine_ls_weighting_scheme calc
_refine_ls_wR_factor_gt 0.1076
_refine_ls_wR_factor_ref 0.1301
_reflns_number_gt 1553
_reflns_number_total 2563
_reflns_threshold_expression I>2sigma(I)
_cod_data_source_file jo7b00380_si_005.cif
_cod_data_source_block TT5HCl
_cod_database_code 4032484

loop_
_symmetry_equiv_pos_as_xyz
'x, y, z'
'-x, y+1/2, -z+1/2'
'-x, -y, -z'
'x, -y-1/2, z-1/2'

loop_
_atom_site_label
_atom_site_type_symbol
_atom_site_fract_x
_atom_site_fract_y
_atom_site_fract_z
_atom_site_U_iso_or_equiv
_atom_site_adp_type
_atom_site_occupancy
_atom_site_symmetry_multiplicity
_atom_site_calc_flag
_atom_site_refinement_flags
C1 C 0.5577(5) 0.6863(2) 0.4032(2) 0.0430(7) Uani 1 1 d .
C2 C 0.3347(5) 0.6627(2) 0.3600(2) 0.0458(7) Uani 1 1 d .
H2 H 0.2259 0.7123 0.3457 0.055 Uiso 1 1 calc R
C3 C 0.2737(5) 0.5659(2) 0.3381(2) 0.0413(6) Uani 1 1 d .
H3 H 0.1232 0.5502 0.3089 0.050 Uiso 1 1 calc R
C4 C 0.4340(5) 0.49150(19) 0.3589(2) 0.0372(6) Uani 1 1 d .
C5 C 0.6587(5) 0.5160(2) 0.4032(2) 0.0430(7) Uani 1 1 d .
H5 H 0.7678 0.4665 0.4181 0.052 Uiso 1 1 calc R
C6 C 0.7198(5) 0.6129(2) 0.4251(2) 0.0464(7) Uani 1 1 d .
H6 H 0.8699 0.6290 0.4546 0.056 Uiso 1 1 calc R
C7 C 0.3694(5) 0.3899(2) 0.3371(2) 0.0381(6) Uani 1 1 d .
C8 C 0.3594(5) 0.2285(2) 0.3284(2) 0.0403(7) Uani 1 1 d .
C9 C 0.7025(5) 0.1829(2) 0.4017(2) 0.0386(6) Uani 1 1 d .
C10 C 0.8941(5) 0.1159(2) 0.4418(3) 0.0518(8) Uani 1 1 d .
H10A H 1.0223 0.1536 0.4777 0.078 Uiso 1 1 calc R
H10B H 0.9309 0.0814 0.3881 0.078 Uiso 1 1 calc R
H10C H 0.8539 0.0688 0.4857 0.078 Uiso 1 1 calc R
N1 N 0.1659(4) 0.35481(17) 0.2914(2) 0.0477(7) Uani 1 1 d .
H1N H 0.033(6) 0.391(3) 0.253(2) 0.057 Uiso 1 1 d .
N2 N 0.1522(4) 0.25340(18) 0.2836(2) 0.0514(7) Uani 1 1 d .
N3 N 0.4912(4) 0.14858(17) 0.3546(2) 0.0434(6) Uani 1 1 d .
H3N H 0.452(5) 0.088(3) 0.352(2) 0.052 Uiso 1 1 d .
N4 N 0.7161(4) 0.27938(16) 0.40789(18) 0.0401(6) Uani 1 1 d .
N5 N 0.4960(4) 0.30768(15) 0.36039(17) 0.0362(5) Uani 1 1 d .
O1 O 0.6275(4) 0.78005(16) 0.4280(2) 0.0649(8) Uani 1 1 d .
H1O H 0.533(7) 0.813(3) 0.401(3) 0.078 Uiso 1 1 d .
Cl1 Cl -0.28551(13) 0.43920(5) 0.16766(6) 0.0504(2) Uani 1 1 d .

loop_
_atom_site_aniso_label
_atom_site_aniso_U_11
_atom_site_aniso_U_22
_atom_site_aniso_U_33
_atom_site_aniso_U_23
_atom_site_aniso_U_13
_atom_site_aniso_U_12
C1 0.0495(17) 0.0226(13) 0.0527(17) -0.0029(12) 0.0067(13) 0.0008(11)
C2 0.0474(17) 0.0284(14) 0.0566(19) -0.0017(12) 0.0055(14) 0.0084(12)
C3 0.0380(15) 0.0330(13) 0.0500(16) -0.0004(13) 0.0069(12) 0.0020(12)
C4 0.0444(15) 0.0258(13) 0.0410(15) -0.0003(11) 0.0106(12) 0.0028(11)
C5 0.0427(15) 0.0279(14) 0.0557(18) 0.0027(12) 0.0084(13) 0.0046(11)
C6 0.0388(15) 0.0340(15) 0.0603(19) -0.0031(14) 0.0024(13) -0.0014(12)
C7 0.0382(14) 0.0279(14) 0.0474(16) -0.0004(12) 0.0100(12) 0.0026(11)
C8 0.0412(14) 0.0259(13) 0.0518(17) -0.0027(12) 0.0090(13) -0.0019(11)
C9 0.0419(15) 0.0286(13) 0.0452(16) 0.0018(12) 0.0116(13) 0.0017(11)
C10 0.0520(18) 0.0357(16) 0.065(2) 0.0059(14) 0.0104(15) 0.0076(13)
N1 0.0406(14) 0.0292(12) 0.0670(18) -0.0010(11) 0.0032(12) 0.0021(10)
N2 0.0426(14) 0.0297(12) 0.0753(18) -0.0042(12) 0.0044(12) -0.0017(11)
N3 0.0474(14) 0.0209(11) 0.0603(16) 0.0006(11) 0.0115(12) -0.0023(10)
N4 0.0374(12) 0.0293(12) 0.0504(14) 0.0018(10) 0.0062(10) 0.0006(9)
N5 0.0351(12) 0.0241(10) 0.0481(14) -0.0015(9) 0.0090(10) -0.0022(9)
O1 0.0592(15) 0.0267(11) 0.0943(19) -0.0095(11) -0.0047(13) 0.0001(9)
Cl1 0.0512(4) 0.0271(3) 0.0681(5) -0.0014(3) 0.0074(3) 0.0065(3)

loop_
_atom_type_symbol
_atom_type_description
_atom_type_scat_dispersion_real
_atom_type_scat_dispersion_imag
_atom_type_scat_source
C C 0.0033 0.0016 'International Tables Vol C Tables 4.2.6.8 and 6.1.1.4'
H H 0.0000 0.0000 'International Tables Vol C Tables 4.2.6.8 and 6.1.1.4'
N N 0.0061 0.0033 'International Tables Vol C Tables 4.2.6.8 and 6.1.1.4'
O O 0.0106 0.0060 'International Tables Vol C Tables 4.2.6.8 and 6.1.1.4'
Cl Cl 0.1484 0.1585 'International Tables Vol C Tables 4.2.6.8 and 6.1.1.4'

loop_
_geom_angle_atom_site_label_1
_geom_angle_atom_site_label_2
_geom_angle_atom_site_label_3
_geom_angle
_geom_angle_publ_flag
O1 C1 C2 122.6(3) no
O1 C1 C6 117.1(3) no
C2 C1 C6 120.3(3) no
C3 C2 C1 119.9(3) no
C3 C2 H2 120.1 no
C1 C2 H2 120.1 no
C2 C3 C4 120.6(3) no
C2 C3 H3 119.7 no
C4 C3 H3 119.7 no
C3 C4 C5 119.1(3) no
C3 C4 C7 120.6(2) no
C5 C4 C7 120.4(2) no
C6 C5 C4 120.3(3) no
C6 C5 H5 119.9 no
C4 C5 H5 119.9 no
C5 C6 C1 119.8(3) no
C5 C6 H6 120.1 no
C1 C6 H6 120.1 no
N1 C7 N5 103.3(2) no
N1 C7 C4 127.8(2) no
N5 C7 C4 128.9(2) no
N2 C8 N3 141.3(3) no
N2 C8 N5 113.1(2) no
N3 C8 N5 105.6(2) no
N4 C9 N3 113.8(2) no
N4 C9 C10 123.9(3) no
N3 C9 C10 122.3(2) no
C9 C10 H10A 109.5 no
C9 C10 H10B 109.5 no
H10A C10 H10B 109.5 no
C9 C10 H10C 109.5 no
H10A C10 H10C 109.5 no
H10B C10 H10C 109.5 no
C7 N1 N2 115.1(2) no
C7 N1 H1N 129(2) no
N2 N1 H1N 115(2) no
C8 N2 N1 100.8(2) no
C8 N3 C9 106.5(2) no
C8 N3 H3N 128(2) no
C9 N3 H3N 125(2) no
C9 N4 N5 101.9(2) no
C7 N5 C8 107.7(2) no
C7 N5 N4 140.1(2) no
C8 N5 N4 112.1(2) no
C1 O1 H1O 106(3) no

loop_
_geom_bond_atom_site_label_1
_geom_bond_atom_site_label_2
_geom_bond_distance
_geom_bond_publ_flag
C1 O1 1.353(3) no
C1 C2 1.379(4) no
C1 C6 1.381(4) no
C2 C3 1.371(4) no
C2 H2 0.9300 no
C3 C4 1.383(4) no
C3 H3 0.9300 no
C4 C5 1.394(4) no
C4 C7 1.438(4) no
C5 C6 1.373(4) no
C5 H5 0.9300 no
C6 H6 0.9300 no
C7 N1 1.330(4) no
C7 N5 1.346(3) no
C8 N2 1.304(4) no
C8 N3 1.341(3) no
C8 N5 1.359(3) no
C9 N4 1.308(3) no
C9 N3 1.370(4) no
C9 C10 1.472(4) no
C10 H10A 0.9600 no
C10 H10B 0.9600 no
C10 H10C 0.9600 no
N1 N2 1.375(3) no
N1 H1N 0.98(3) no
N3 H3N 0.85(3) no
N4 N5 1.392(3) no
O1 H1O 0.74(4) no

loop_
_geom_torsion_atom_site_label_1
_geom_torsion_atom_site_label_2
_geom_torsion_atom_site_label_3
_geom_torsion_atom_site_label_4
_geom_torsion
_geom_torsion_publ_flag
O1 C1 C2 C3 -179.0(3) no
C6 C1 C2 C3 -0.4(5) no
C1 C2 C3 C4 0.0(5) no
C2 C3 C4 C5 0.5(4) no
C2 C3 C4 C7 179.2(3) no
C3 C4 C5 C6 -0.5(4) no
C7 C4 C5 C6 -179.2(3) no
C4 C5 C6 C1 0.1(5) no
O1 C1 C6 C5 179.0(3) no
C2 C1 C6 C5 0.3(5) no
C3 C4 C7 N1 4.5(5) no
C5 C4 C7 N1 -176.8(3) no
C3 C4 C7 N5 -173.0(3) no
C5 C4 C7 N5 5.7(5) no
N5 C7 N1 N2 0.0(4) no
C4 C7 N1 N2 -177.9(3) no
N3 C8 N2 N1 179.3(4) no
N5 C8 N2 N1 -1.3(3) no
C7 N1 N2 C8 0.7(4) no
N2 C8 N3 C9 179.6(4) no
N5 C8 N3 C9 0.1(3) no
N4 C9 N3 C8 0.1(4) no
C10 C9 N3 C8 179.7(3) no
N3 C9 N4 N5 -0.3(3) no
C10 C9 N4 N5 -179.9(3) no
N1 C7 N5 C8 -0.8(3) no
C4 C7 N5 C8 177.1(3) no
N1 C7 N5 N4 -178.9(3) no
C4 C7 N5 N4 -0.9(6) no
N2 C8 N5 C7 1.4(3) no
N3 C8 N5 C7 -179.0(3) no
N2 C8 N5 N4 -180.0(3) no
N3 C8 N5 N4 -0.3(3) no
C9 N4 N5 C7 178.4(3) no
C9 N4 N5 C8 0.4(3) no
